data_2243045
loop_
_publ_author_name
'Kiran Kumar, Haruvegowda'
'Yathirajan, Hemmige S.'
'Sagar, Belakavadi K.'
'Foro, Sabine'
'Glidewell, Christopher'

_publ_section_title
;
 Six 1-aroyl-4-(4-methoxyphenyl)piperazines: similar molecular structures
 but different patterns of supramolecular assembly
;
_journal_coeditor_code ZL2757
_journal_issue 8
_journal_name_full 'Acta Crystallographica Section E'
_journal_page_first 1253
_journal_page_last 1260
_journal_paper_doi 10.1107/S2056989019010491
_journal_volume 75
_journal_year 2019
_chemical_formula_iupac 'C18 H19 Br N2 O2'
_chemical_formula_moiety 'C18 H19 Br N2 O2'
_chemical_formula_sum 'C18 H19 Br N2 O2'
_chemical_formula_weight 375.26
_chemical_name_systematic
;
1-(2-Bromoobenzoyl)-4-(4-methoxyphenyl)piperazine
;
_space_group_crystal_system orthorhombic
_space_group_IT_number 61
_space_group_name_Hall '-P 2ac 2ab'
_space_group_name_H-M_alt 'P b c a'
_symmetry_space_group_name_Hall '-P 2ac 2ab'
_symmetry_space_group_name_H-M 'P b c a'
_atom_sites_solution_hydrogens geom
_atom_sites_solution_primary difmap
_audit_creation_method SHELXL-2014
_cell_angle_alpha 90
_cell_angle_beta 90
_cell_angle_gamma 90
_cell_formula_units_Z 8
_cell_length_a 12.9119(14)
_cell_length_b 13.3664(16)
_cell_length_c 19.5019(19)
_cell_measurement_reflns_used 10112
_cell_measurement_temperature 293(2)
_cell_measurement_theta_max 30.558
_cell_measurement_theta_min 2.193
_cell_volume 3365.7(6)
_computing_cell_refinement
;
SAINT (Bruker, 2015)
;
_computing_data_collection
;
APEX2 (Bruker, 2015)
;
_computing_data_reduction
;
SAINT (Bruker, 2015)
;
_computing_molecular_graphics
;
PLATON (Spek, 2009)
;
_computing_publication_material
;
SHELXL2014 (Sheldrick, 2015b) and PLATON (Spek, 2009)
;
_computing_structure_refinement
;
SHELXL2014 (Sheldrick, 2015b)
;
_computing_structure_solution
;
SHELXT (Sheldrick, 2015a)
;
_diffrn_ambient_temperature 293(2)
_diffrn_measured_fraction_theta_full 0.994
_diffrn_measured_fraction_theta_max 0.996
_diffrn_measurement_device_type 'Bruker D8 Quest'
_diffrn_measurement_method '\f and \w scans'
_diffrn_radiation_monochromator graphite
_diffrn_radiation_type MoK\a
_diffrn_radiation_wavelength 0.71073
_diffrn_reflns_av_R_equivalents 0.0387
_diffrn_reflns_av_unetI/netI 0.0202
_diffrn_reflns_limit_h_max 17
_diffrn_reflns_limit_h_min -17
_diffrn_reflns_limit_k_max 17
_diffrn_reflns_limit_k_min -17
_diffrn_reflns_limit_l_max 26
_diffrn_reflns_limit_l_min -25
_diffrn_reflns_number 47663
_diffrn_reflns_theta_full 25.242
_diffrn_reflns_theta_max 28.550
_diffrn_reflns_theta_min 2.429
_diffrn_source 'Enhance (Mo) X-ray Source'
_diffrn_standards_decay_% 0
_diffrn_standards_interval_count 0
_diffrn_standards_interval_time 0
_diffrn_standards_number 0
_exptl_absorpt_coefficient_mu 2.454
_exptl_absorpt_correction_T_max 0.643
_exptl_absorpt_correction_T_min 0.538
_exptl_absorpt_correction_type multi-scan
_exptl_absorpt_process_details
;
(SADABS; Bruker, 2015
;
_exptl_crystal_colour colourless
_exptl_crystal_density_diffrn 1.481
_exptl_crystal_description block
_exptl_crystal_F_000 1536
_exptl_crystal_size_max 0.220
_exptl_crystal_size_mid 0.210
_exptl_crystal_size_min 0.180
_refine_diff_density_max 0.539
_refine_diff_density_min -0.643
_refine_ls_extinction_method none
_refine_ls_goodness_of_fit_ref 1.020
_refine_ls_hydrogen_treatment constr
_refine_ls_matrix_type full
_refine_ls_number_parameters 209
_refine_ls_number_reflns 4262
_refine_ls_number_restraints 0
_refine_ls_restrained_S_all 1.020
_refine_ls_R_factor_all 0.0651
_refine_ls_R_factor_gt 0.0450
_refine_ls_shift/su_max 0.001
_refine_ls_shift/su_mean 0.000
_refine_ls_structure_factor_coef Fsqd
_refine_ls_weighting_details 'w=1/[\s^2^(Fo^2^)+(0.0626P)^2^+2.0275P] where P=(Fo^2^+2Fc^2^)/3'
_refine_ls_weighting_scheme calc
_refine_ls_wR_factor_gt 0.1187
_refine_ls_wR_factor_ref 0.1308
_reflns_number_gt 3135
_reflns_number_total 4262
_reflns_threshold_expression 'I > 2\s(I)'
_cod_data_source_file zl2757sup1.cif
_cod_data_source_block IV
_cod_database_code 2243045
_shelx_space_group_comment
;
The symmetry employed for this shelxl refinement is uniquely defined
by the following loop, which should always be used as a source of
symmetry information in preference to the above space-group names.
They are only intended as comments.
;
_shelx_estimated_absorpt_t_min 0.614
_shelx_estimated_absorpt_t_max 0.666
_shelxl_version_number 2.014

loop_
_space_group_symop_operation_xyz
'x, y, z'
'-x+1/2, -y, z+1/2'
'x+1/2, -y+1/2, -z'
'-x, y+1/2, -z+1/2'
'-x, -y, -z'
'x-1/2, y, -z-1/2'
'-x-1/2, y-1/2, z'
'x, -y-1/2, z-1/2'

loop_
_atom_site_type_symbol
_atom_site_label
_atom_site_fract_x
_atom_site_fract_y
_atom_site_fract_z
_atom_site_U_iso_or_equiv
_atom_site_adp_type
_atom_site_calc_flag
_atom_site_occupancy
N N1 0.68078(15) 0.28092(16) 0.41388(11) 0.0487(5) Uani d 1
C C2 0.57868(19) 0.2622(2) 0.44328(15) 0.0590(7) Uani d 1
H H2A 0.5856 0.2493 0.4920 0.071 Uiso calc 1
H H2B 0.5487 0.2032 0.4221 0.071 Uiso calc 1
C C3 0.50766(18) 0.3504(2) 0.43240(12) 0.0519(6) Uani d 1
H H3A 0.4388 0.3340 0.4487 0.062 Uiso calc 1
H H3B 0.5328 0.4072 0.4584 0.062 Uiso calc 1
N N4 0.50316(13) 0.37615(15) 0.35983(9) 0.0419(4) Uani d 1
C C5 0.60654(17) 0.4002(2) 0.33390(12) 0.0473(5) Uani d 1
H H5A 0.6341 0.4572 0.3587 0.057 Uiso calc 1
H H5B 0.6021 0.4180 0.2858 0.057 Uiso calc 1
C C6 0.67798(19) 0.3122(2) 0.34234(12) 0.0521(6) Uani d 1
H H6A 0.6541 0.2572 0.3140 0.062 Uiso calc 1
H H6B 0.7471 0.3304 0.3274 0.062 Uiso calc 1
C C17 0.76628(19) 0.2666(2) 0.45102(13) 0.0512(6) Uani d 1
O O17 0.76512(15) 0.2365(2) 0.50994(12) 0.0946(9) Uani d 1
C C11 0.86917(17) 0.28780(19) 0.41712(12) 0.0454(5) Uani d 1
C C12 0.91561(19) 0.3799(2) 0.42084(11) 0.0497(6) Uani d 1
Br Br12 0.84357(3) 0.49042(2) 0.45966(2) 0.07101(15) Uani d 1
C C13 1.0151(2) 0.3952(3) 0.39598(13) 0.0650(8) Uani d 1
H H13 1.0461 0.4579 0.3993 0.078 Uiso calc 1
C C14 1.0668(2) 0.3174(4) 0.36663(16) 0.0789(11) Uani d 1
H H14 1.1339 0.3267 0.3504 0.095 Uiso calc 1
C C15 1.0212(3) 0.2262(3) 0.36096(17) 0.0798(10) Uani d 1
H H15 1.0563 0.1741 0.3396 0.096 Uiso calc 1
C C16 0.9229(2) 0.2107(2) 0.38671(15) 0.0650(7) Uani d 1
H H16 0.8928 0.1477 0.3835 0.078 Uiso calc 1
C C41 0.42268(16) 0.44128(16) 0.33883(11) 0.0390(5) Uani d 1
C C42 0.35098(18) 0.4829(2) 0.38304(13) 0.0491(6) Uani d 1
H H42 0.3559 0.4695 0.4297 0.059 Uiso calc 1
C C43 0.27162(18) 0.5446(2) 0.35948(13) 0.0527(6) Uani d 1
H H43 0.2243 0.5715 0.3903 0.063 Uiso calc 1
C C44 0.26318(17) 0.56563(19) 0.29071(11) 0.0450(5) Uani d 1
C C45 0.3328(2) 0.5236(2) 0.24572(13) 0.0527(6) Uani d 1
H H45 0.3271 0.5368 0.1990 0.063 Uiso calc 1
C C46 0.41060(19) 0.4627(2) 0.26907(12) 0.0498(6) Uani d 1
H H46 0.4565 0.4348 0.2377 0.060 Uiso calc 1
O O44 0.18982(15) 0.62631(15) 0.26166(10) 0.0658(5) Uani d 1
C C441 0.1221(3) 0.6779(3) 0.30621(19) 0.0798(10) Uani d 1
H H41A 0.0799 0.7232 0.2801 0.120 Uiso calc 1
H H41B 0.1618 0.7148 0.3392 0.120 Uiso calc 1
H H41C 0.0785 0.6307 0.3295 0.120 Uiso calc 1

loop_
_atom_site_aniso_label
_atom_site_aniso_U_11
_atom_site_aniso_U_22
_atom_site_aniso_U_33
_atom_site_aniso_U_12
_atom_site_aniso_U_13
_atom_site_aniso_U_23
N1 0.0384(10) 0.0551(12) 0.0527(11) 0.0020(9) -0.0042(8) 0.0126(9)
C2 0.0415(13) 0.0652(17) 0.0704(16) -0.0037(12) -0.0026(12) 0.0291(14)
C3 0.0411(12) 0.0667(16) 0.0478(12) 0.0014(12) 0.0032(10) 0.0187(12)
N4 0.0346(9) 0.0492(11) 0.0420(9) 0.0031(8) -0.0005(7) 0.0078(8)
C5 0.0384(11) 0.0606(15) 0.0429(11) 0.0028(11) 0.0015(9) 0.0121(11)
C6 0.0410(12) 0.0690(17) 0.0462(12) 0.0091(12) -0.0034(10) 0.0019(12)
C17 0.0444(13) 0.0526(14) 0.0566(14) 0.0029(11) -0.0065(10) 0.0121(11)
O17 0.0535(11) 0.158(3) 0.0728(14) 0.0043(14) -0.0081(10) 0.0598(15)
C11 0.0395(11) 0.0524(14) 0.0442(12) 0.0042(10) -0.0099(9) 0.0036(10)
C12 0.0519(13) 0.0615(15) 0.0357(11) -0.0014(12) -0.0091(9) 0.0028(10)
Br12 0.1004(3) 0.0570(2) 0.0557(2) -0.00293(15) -0.00205(15) -0.01036(12)
C13 0.0542(15) 0.091(2) 0.0494(14) -0.0214(16) -0.0125(12) 0.0166(14)
C14 0.0434(15) 0.134(3) 0.0594(17) 0.0089(19) -0.0024(13) 0.025(2)
C15 0.0631(19) 0.107(3) 0.070(2) 0.034(2) -0.0001(15) 0.0001(19)
C16 0.0592(16) 0.0640(17) 0.0720(18) 0.0157(14) -0.0086(13) -0.0041(14)
C41 0.0361(10) 0.0400(11) 0.0409(11) -0.0010(9) -0.0020(8) 0.0017(9)
C42 0.0418(12) 0.0658(16) 0.0398(12) 0.0062(11) 0.0061(9) 0.0092(11)
C43 0.0413(13) 0.0646(16) 0.0520(13) 0.0094(12) 0.0085(10) 0.0035(12)
C44 0.0380(11) 0.0454(13) 0.0514(12) 0.0051(10) -0.0051(9) -0.0012(10)
C45 0.0575(15) 0.0621(15) 0.0386(11) 0.0137(12) -0.0058(10) -0.0035(11)
C46 0.0512(13) 0.0608(15) 0.0373(11) 0.0171(12) -0.0018(10) -0.0071(10)
O44 0.0611(11) 0.0735(13) 0.0629(11) 0.0303(10) -0.0045(9) 0.0034(10)
C441 0.0693(19) 0.081(2) 0.089(2) 0.0359(18) 0.0017(17) -0.0007(18)

loop_
_atom_type_symbol
_atom_type_description
_atom_type_scat_dispersion_real
_atom_type_scat_dispersion_imag
_atom_type_scat_source
C C 0.0033 0.0016 'International Tables Vol C Tables 4.2.6.8 and 6.1.1.4'
H H 0.0000 0.0000 'International Tables Vol C Tables 4.2.6.8 and 6.1.1.4'
N N 0.0061 0.0033 'International Tables Vol C Tables 4.2.6.8 and 6.1.1.4'
O O 0.0106 0.0060 'International Tables Vol C Tables 4.2.6.8 and 6.1.1.4'
Br Br -0.2901 2.4595 'International Tables Vol C Tables 4.2.6.8 and 6.1.1.4'

loop_
_geom_angle_atom_site_label_1
_geom_angle_atom_site_label_2
_geom_angle_atom_site_label_3
_geom_angle
C17 N1 C6 125.6(2)
C17 N1 C2 120.6(2)
C6 N1 C2 113.77(19)
N1 C2 C3 111.1(2)
N1 C2 H2A 109.4
C3 C2 H2A 109.4
N1 C2 H2B 109.4
C3 C2 H2B 109.4
H2A C2 H2B 108.0
N4 C3 C2 110.2(2)
N4 C3 H3A 109.6
C2 C3 H3A 109.6
N4 C3 H3B 109.6
C2 C3 H3B 109.6
H3A C3 H3B 108.1
C41 N4 C3 117.09(18)
C41 N4 C5 115.76(18)
C3 N4 C5 110.56(17)
N4 C5 C6 110.5(2)
N4 C5 H5A 109.6
C6 C5 H5A 109.6
N4 C5 H5B 109.6
C6 C5 H5B 109.6
H5A C5 H5B 108.1
N1 C6 C5 110.1(2)
N1 C6 H6A 109.6
C5 C6 H6A 109.6
N1 C6 H6B 109.6
C5 C6 H6B 109.6
H6A C6 H6B 108.1
O17 C17 N1 123.3(2)
O17 C17 C11 119.1(2)
N1 C17 C11 117.6(2)
C12 C11 C16 118.3(2)
C12 C11 C17 122.0(2)
C16 C11 C17 119.4(2)
C11 C12 C13 121.3(3)
C11 C12 Br12 120.29(19)
C13 C12 Br12 118.4(2)
C14 C13 C12 119.2(3)
C14 C13 H13 120.4
C12 C13 H13 120.4
C15 C14 C13 120.4(3)
C15 C14 H14 119.8
C13 C14 H14 119.8
C14 C15 C16 120.3(3)
C14 C15 H15 119.9
C16 C15 H15 119.9
C11 C16 C15 120.5(3)
C11 C16 H16 119.8
C15 C16 H16 119.8
C42 C41 C46 116.7(2)
C42 C41 N4 124.0(2)
C46 C41 N4 119.25(19)
C41 C42 C43 121.7(2)
C41 C42 H42 119.2
C43 C42 H42 119.2
C44 C43 C42 120.1(2)
C44 C43 H43 120.0
C42 C43 H43 120.0
O44 C44 C43 125.4(2)
O44 C44 C45 115.4(2)
C43 C44 C45 119.1(2)
C46 C45 C44 120.6(2)
C46 C45 H45 119.7
C44 C45 H45 119.7
C45 C46 C41 121.7(2)
C45 C46 H46 119.1
C41 C46 H46 119.1
C44 O44 C441 117.6(2)
O44 C441 H41A 109.5
O44 C441 H41B 109.5
H41A C441 H41B 109.5
O44 C441 H41C 109.5
H41A C441 H41C 109.5
H41B C441 H41C 109.5

loop_
_geom_bond_atom_site_label_1
_geom_bond_atom_site_label_2
_geom_bond_distance
N1 C17 1.334(3)
N1 C6 1.457(3)
N1 C2 1.459(3)
C2 C3 1.508(4)
C2 H2A 0.9700
C2 H2B 0.9700
C3 N4 1.458(3)
C3 H3A 0.9700
C3 H3B 0.9700
N4 C41 1.416(3)
N4 C5 1.463(3)
C5 C6 1.504(3)
C5 H5A 0.9700
C5 H5B 0.9700
C6 H6A 0.9700
C6 H6B 0.9700
C17 O17 1.218(3)
C17 C11 1.511(3)
C11 C12 1.371(4)
C11 C16 1.377(4)
C12 C13 1.389(4)
C12 Br12 1.903(3)
C13 C14 1.363(5)
C13 H13 0.9300
C14 C15 1.358(5)
C14 H14 0.9300
C15 C16 1.381(5)
C15 H15 0.9300
C16 H16 0.9300
C41 C42 1.382(3)
C41 C46 1.399(3)
C42 C43 1.393(3)
C42 H42 0.9300
C43 C44 1.375(3)
C43 H43 0.9300
C44 O44 1.370(3)
C44 C45 1.376(3)
C45 C46 1.371(4)
C45 H45 0.9300
C46 H46 0.9300
O44 C441 1.413(4)
C441 H41A 0.9600
C441 H41B 0.9600
C441 H41C 0.9600

loop_
_geom_hbond_atom_site_label_D
_geom_hbond_atom_site_label_H
_geom_hbond_atom_site_label_A
_geom_hbond_site_symmetry_A
_geom_hbond_distance_DH
_geom_hbond_distance_HA
_geom_hbond_distance_DA
_geom_hbond_angle_DHA
_geom_hbond_publ_flag
C3 H3A O17 3_456 0.97 2.56 3.524(3) 171 no
C2 H2A Cg1 3_456 0.97 2.82 3.630(3) 142 no
C15 H15 Cg2 7_755 0.93 2.68 3.579(4) 164 no

loop_
_geom_torsion_atom_site_label_1
_geom_torsion_atom_site_label_2
_geom_torsion_atom_site_label_3
_geom_torsion_atom_site_label_4
_geom_torsion
C17 N1 C2 C3 129.3(3)
C6 N1 C2 C3 -52.6(3)
N1 C2 C3 N4 54.3(3)
C2 C3 N4 C41 165.8(2)
C2 C3 N4 C5 -58.7(3)
C41 N4 C5 C6 -163.87(19)
C3 N4 C5 C6 60.0(3)
C17 N1 C6 C5 -128.8(3)
C2 N1 C6 C5 53.1(3)
N4 C5 C6 N1 -56.0(3)
C6 N1 C17 O17 -176.9(3)
C2 N1 C17 O17 1.1(4)
C6 N1 C17 C11 2.2(4)
C2 N1 C17 C11 -179.9(2)
O17 C17 C11 C12 -89.6(3)
N1 C17 C11 C12 91.3(3)
O17 C17 C11 C16 84.4(4)
N1 C17 C11 C16 -94.7(3)
C16 C11 C12 C13 -1.3(4)
C17 C11 C12 C13 172.8(2)
C16 C11 C12 Br12 178.01(19)
C17 C11 C12 Br12 -7.9(3)
C11 C12 C13 C14 0.8(4)
Br12 C12 C13 C14 -178.5(2)
C12 C13 C14 C15 0.8(4)
C13 C14 C15 C16 -1.9(5)
C12 C11 C16 C15 0.2(4)
C17 C11 C16 C15 -174.1(3)
C14 C15 C16 C11 1.4(5)
C3 N4 C41 C42 1.7(3)
C5 N4 C41 C42 -131.6(2)
C3 N4 C41 C46 -175.5(2)
C5 N4 C41 C46 51.3(3)
C46 C41 C42 C43 -1.1(4)
N4 C41 C42 C43 -178.3(2)
C41 C42 C43 C44 -0.2(4)
C42 C43 C44 O44 -178.8(2)
C42 C43 C44 C45 1.2(4)
O44 C44 C45 C46 179.1(3)
C43 C44 C45 C46 -0.9(4)
C44 C45 C46 C41 -0.4(4)
C42 C41 C46 C45 1.4(4)
N4 C41 C46 C45 178.7(2)
C43 C44 O44 C441 5.3(4)
C45 C44 O44 C441 -174.7(3)

_cod_database_fobs_code 2243045
